data_7046156
loop_
_publ_author_name
'Gu, Jin-Zhong'
'Cai, Yan'
'Qian, Zi-Yue'
'Wen, Min'
'Shi, Zi-Fa'
'Lv, Dong-Yu'
'Kirillov, Alexander M.'

_publ_section_title
;
 A new series of Co, Ni, Zn, and Cd metal-organic architectures driven by
 an unsymmetrical biphenyl-tricarboxylic acid: hydrothermal assembly,
 structural features and properties.
;
_journal_issue 22
_journal_name_full 'Dalton transactions (Cambridge, England : 2003)'
_journal_page_first 7431
_journal_page_last 7444
_journal_paper_doi 10.1039/c8dt01299g
_journal_volume 47
_journal_year 2018
_chemical_formula_sum 'C25 H17 N3 O9 Zn'
_chemical_formula_weight 568.78
_space_group_crystal_system monoclinic
_space_group_IT_number 14
_space_group_name_Hall '-P 2ybc'
_space_group_name_H-M_alt 'P 1 21/c 1'
_symmetry_space_group_name_Hall '-P 2ybc'
_symmetry_space_group_name_H-M 'P 1 21/c 1'
_atom_sites_solution_hydrogens mixed
_audit_creation_method SHELXL-2014/7
_audit_update_record
;
2017-12-06 deposited with the CCDC.
2018-04-30 downloaded from the CCDC.
;
_cell_angle_alpha 90
_cell_angle_beta 101.113(7)
_cell_angle_gamma 90
_cell_formula_units_Z 4
_cell_length_a 9.8401(7)
_cell_length_b 28.4620(16)
_cell_length_c 8.4345(5)
_cell_measurement_reflns_used 8498
_cell_measurement_temperature 293(2)
_cell_measurement_theta_max 25.049
_cell_measurement_theta_min 3.249
_cell_volume 2317.9(3)
_computing_cell_refinement 'Bruker SAINT'
_computing_data_collection 'Bruker APEX2'
_computing_data_reduction 'Bruker SAINT'
_computing_molecular_graphics 'Bruker SHELXTL'
_computing_publication_material 'Bruker SHELXTL'
_computing_structure_refinement 'SHELXL-2014/7 (Sheldrick, 2014)'
_computing_structure_solution 'SHELXL-2014/7 (Sheldrick, 2014)'
_diffrn_ambient_temperature 293(2)
_diffrn_measured_fraction_theta_full 0.998
_diffrn_measured_fraction_theta_max 0.998
_diffrn_measurement_device_type 'Bruker APE-II CCD'
_diffrn_measurement_method '\f and \w scans'
_diffrn_radiation_type MoK\a
_diffrn_radiation_wavelength 0.71073
_diffrn_reflns_av_R_equivalents 0.0696
_diffrn_reflns_av_unetI/netI 0.1403
_diffrn_reflns_Laue_measured_fraction_full 0.998
_diffrn_reflns_Laue_measured_fraction_max 0.998
_diffrn_reflns_limit_h_max 10
_diffrn_reflns_limit_h_min -11
_diffrn_reflns_limit_k_max 29
_diffrn_reflns_limit_k_min -33
_diffrn_reflns_limit_l_max 10
_diffrn_reflns_limit_l_min -10
_diffrn_reflns_number 8498
_diffrn_reflns_point_group_measured_fraction_full 0.998
_diffrn_reflns_point_group_measured_fraction_max 0.998
_diffrn_reflns_theta_full 25.049
_diffrn_reflns_theta_max 25.049
_diffrn_reflns_theta_min 3.249
_diffrn_source 'fine-focus sealed tube'
_exptl_absorpt_coefficient_mu 1.123
_exptl_absorpt_correction_T_max 0.774
_exptl_absorpt_correction_T_min 0.751
_exptl_absorpt_correction_type multi-scan
_exptl_absorpt_process_details SADABS
_exptl_crystal_colour colourless
_exptl_crystal_density_diffrn 1.630
_exptl_crystal_description block
_exptl_crystal_F_000 1160
_exptl_crystal_size_max 0.270
_exptl_crystal_size_mid 0.250
_exptl_crystal_size_min 0.240
_exptl_transmission_factor_max 0.764
_exptl_transmission_factor_min 0.746
_refine_diff_density_max 0.455
_refine_diff_density_min -0.461
_refine_diff_density_rms 0.091
_refine_ls_extinction_method none
_refine_ls_goodness_of_fit_ref 1.034
_refine_ls_hydrogen_treatment constr
_refine_ls_matrix_type full
_refine_ls_number_parameters 347
_refine_ls_number_reflns 4084
_refine_ls_number_restraints 1
_refine_ls_restrained_S_all 1.034
_refine_ls_R_factor_all 0.1301
_refine_ls_R_factor_gt 0.0614
_refine_ls_shift/su_max 0.001
_refine_ls_shift/su_mean 0.000
_refine_ls_structure_factor_coef Fsqd
_refine_ls_weighting_details 'w=1/[\s^2^(Fo^2^)+(0.0101P)^2^] where P=(Fo^2^+2Fc^2^)/3'
_refine_ls_weighting_scheme calc
_refine_ls_wR_factor_gt 0.0806
_refine_ls_wR_factor_ref 0.1127
_reflns_Friedel_coverage 0.000
_reflns_number_gt 2251
_reflns_number_total 4084
_reflns_threshold_expression 'I > 2\s(I)'
_cod_data_source_file c8dt01299g2.cif
_cod_data_source_block 315-12Zn
_cod_depositor_comments 'Adding full bibliography for 7046153--7046164.cif.'
_cod_database_code 7046156
_shelx_shelxl_version_number 2014/7
_shelx_space_group_comment
;
The symmetry employed for this shelxl refinement is uniquely defined
by the following loop, which should always be used as a source of
symmetry information in preference to the above space-group names.
They are only intended as comments.
;
_shelx_estimated_absorpt_t_min 0.751
_shelx_estimated_absorpt_t_max 0.774

loop_
_space_group_symop_operation_xyz
'x, y, z'
'-x, y+1/2, -z+1/2'
'-x, -y, -z'
'x, -y-1/2, z-1/2'

loop_
_atom_site_label
_atom_site_type_symbol
_atom_site_fract_x
_atom_site_fract_y
_atom_site_fract_z
_atom_site_U_iso_or_equiv
_atom_site_adp_type
_atom_site_occupancy
_atom_site_site_symmetry_order
_atom_site_calc_flag
_atom_site_refinement_flags_posn
_atom_site_refinement_flags_adp
Zn1 Zn 0.78645(7) 0.13575(2) 0.49154(7) 0.0394(2) Uani 1 1 d . .
N1 N 0.7323(5) -0.13265(16) 0.5426(5) 0.0372(12) Uani 1 1 d . .
N2 N 0.8728(5) 0.19968(16) 0.5636(5) 0.0375(12) Uani 1 1 d . .
N3 N 0.6517(5) 0.18125(16) 0.3388(5) 0.0411(13) Uani 1 1 d . .
O1 O 0.6611(4) 0.08673(13) 0.5409(4) 0.0369(10) Uani 1 1 d . .
O2 O 0.7033(4) 0.12869(13) 0.7655(4) 0.0472(11) Uani 1 1 d . .
O3 O 0.1229(4) 0.05743(14) 0.9358(4) 0.0445(11) Uani 1 1 d . .
H1 H 0.0611 0.0734 0.9611 0.067 Uiso 1 1 calc R U
O4 O 0.2258(5) 0.12692(16) 0.9371(5) 0.0708(14) Uani 1 1 d . .
O5 O 1.1132(4) -0.10333(14) 0.6731(4) 0.0446(11) Uani 1 1 d . .
O6 O 1.0104(4) -0.09773(13) 0.4183(4) 0.0427(10) Uani 1 1 d . .
O7 O 0.8298(5) -0.15957(14) 0.5620(5) 0.0613(13) Uani 1 1 d . .
O8 O 0.6131(4) -0.14449(14) 0.4916(5) 0.0582(13) Uani 1 1 d . .
C1 C 0.6465(5) 0.09479(19) 0.6845(6) 0.0313(14) Uani 1 1 d . .
C2 C 0.5507(6) 0.06286(19) 0.7526(5) 0.0285(13) Uani 1 1 d . .
C3 C 0.4459(6) 0.08486(19) 0.8142(5) 0.0358(15) Uani 1 1 d . .
H3 H 0.4480 0.1173 0.8277 0.043 Uiso 1 1 calc R U
C4 C 0.3375(6) 0.0590(2) 0.8560(5) 0.0346(15) Uani 1 1 d . .
C5 C 0.2251(7) 0.0849(2) 0.9137(6) 0.0399(16) Uani 1 1 d . .
C6 C 0.3375(6) 0.0108(2) 0.8409(6) 0.0360(14) Uani 1 1 d . .
H6 H 0.2649 -0.0069 0.8660 0.043 Uiso 1 1 calc R U
C7 C 0.4456(6) -0.0112(2) 0.7886(5) 0.0364(15) Uani 1 1 d . .
H7 H 0.4458 -0.0438 0.7832 0.044 Uiso 1 1 calc R U
C8 C 0.5542(6) 0.01330(18) 0.7434(5) 0.0275(13) Uani 1 1 d . .
C9 C 0.6708(6) -0.01304(19) 0.6952(5) 0.0282(13) Uani 1 1 d . .
C10 C 0.6502(6) -0.05778(18) 0.6280(5) 0.0305(14) Uani 1 1 d . .
H10 H 0.5616 -0.0705 0.6056 0.037 Uiso 1 1 calc R U
C11 C 0.7599(6) -0.08321(18) 0.5946(5) 0.0281(13) Uani 1 1 d . .
C12 C 0.8934(6) -0.06541(18) 0.6152(5) 0.0275(13) Uani 1 1 d . .
C13 C 1.0102(6) -0.09049(19) 0.5634(6) 0.0332(14) Uani 1 1 d . .
C14 C 0.9129(6) -0.02083(19) 0.6813(6) 0.0348(14) Uani 1 1 d . .
H14 H 1.0007 -0.0074 0.6969 0.042 Uiso 1 1 calc R U
C15 C 0.8061(6) 0.00423(19) 0.7244(6) 0.0371(15) Uani 1 1 d . .
H15 H 0.8244 0.0333 0.7741 0.044 Uiso 1 1 calc R U
C16 C 0.9898(7) 0.2059(2) 0.6707(6) 0.0516(18) Uani 1 1 d . .
H16 H 1.0352 0.1798 0.7218 0.062 Uiso 1 1 calc R U
O9 O 0.9052(4) 0.09536(16) 0.0141(4) 0.0726(16) Uani 1 1 d DG .
H1W H 0.8380 0.1068 -0.0476 0.087 Uiso 1 1 d DR U
H2W H 0.8908 0.0994 0.1094 0.087 Uiso 1 1 d R U
C17 C 1.0460(7) 0.2499(2) 0.7082(7) 0.060(2) Uani 1 1 d . .
H17 H 1.1271 0.2536 0.7844 0.072 Uiso 1 1 calc R U
C18 C 0.9781(8) 0.2884(2) 0.6290(7) 0.064(2) Uani 1 1 d . .
H18 H 1.0136 0.3185 0.6512 0.077 Uiso 1 1 calc R U
C19 C 0.8576(7) 0.2818(2) 0.5173(7) 0.0562(19) Uani 1 1 d . .
H19 H 0.8114 0.3073 0.4630 0.067 Uiso 1 1 calc R U
C20 C 0.8066(6) 0.23722(19) 0.4867(6) 0.0369(15) Uani 1 1 d . .
C21 C 0.6802(6) 0.2267(2) 0.3656(6) 0.0385(15) Uani 1 1 d . .
C22 C 0.5952(7) 0.2613(2) 0.2810(6) 0.0489(18) Uani 1 1 d . .
H22 H 0.6163 0.2929 0.2989 0.059 Uiso 1 1 calc R U
C23 C 0.4803(7) 0.2480(2) 0.1714(7) 0.059(2) Uani 1 1 d . .
H23 H 0.4213 0.2706 0.1160 0.071 Uiso 1 1 calc R U
C24 C 0.4520(7) 0.2005(2) 0.1433(7) 0.060(2) Uani 1 1 d . .
H24 H 0.3760 0.1906 0.0672 0.072 Uiso 1 1 calc R U
C25 C 0.5398(6) 0.1691(2) 0.2315(7) 0.0525(18) Uani 1 1 d . .
H25 H 0.5205 0.1372 0.2158 0.063 Uiso 1 1 calc R U

loop_
_atom_site_aniso_label
_atom_site_aniso_U_11
_atom_site_aniso_U_22
_atom_site_aniso_U_33
_atom_site_aniso_U_23
_atom_site_aniso_U_13
_atom_site_aniso_U_12
Zn1 0.0381(4) 0.0244(4) 0.0586(4) 0.0036(3) 0.0161(3) 0.0027(4)
N1 0.046(3) 0.023(3) 0.045(3) 0.002(2) 0.011(2) 0.007(3)
N2 0.041(3) 0.030(3) 0.045(3) -0.005(2) 0.017(2) -0.002(3)
N3 0.043(3) 0.026(3) 0.057(3) 0.006(2) 0.015(2) 0.002(3)
O1 0.033(2) 0.033(2) 0.046(2) 0.0037(19) 0.0120(18) 0.001(2)
O2 0.049(3) 0.027(2) 0.062(3) -0.008(2) 0.001(2) -0.005(2)
O3 0.039(3) 0.041(3) 0.057(2) 0.003(2) 0.019(2) 0.008(2)
O4 0.058(3) 0.040(3) 0.121(4) -0.034(3) 0.035(3) -0.003(3)
O5 0.036(2) 0.053(3) 0.045(2) 0.002(2) 0.0064(18) 0.017(2)
O6 0.045(3) 0.040(3) 0.044(2) -0.003(2) 0.0094(19) -0.001(2)
O7 0.053(3) 0.028(3) 0.102(3) -0.003(2) 0.011(3) 0.016(3)
O8 0.044(3) 0.041(3) 0.086(3) -0.015(2) 0.002(2) -0.008(3)
C1 0.020(3) 0.024(3) 0.048(3) 0.002(3) 0.002(3) 0.012(3)
C2 0.025(3) 0.022(3) 0.038(3) -0.002(3) 0.004(2) 0.000(3)
C3 0.045(4) 0.019(3) 0.042(3) -0.003(3) 0.006(3) 0.003(3)
C4 0.038(4) 0.033(4) 0.033(3) 0.000(3) 0.005(3) 0.002(3)
C5 0.031(4) 0.039(4) 0.049(3) -0.004(3) 0.006(3) 0.001(4)
C6 0.033(4) 0.025(4) 0.052(3) 0.001(3) 0.012(3) -0.005(3)
C7 0.035(4) 0.026(4) 0.049(3) -0.006(3) 0.011(3) -0.002(3)
C8 0.030(3) 0.022(3) 0.028(3) -0.002(2) -0.001(2) -0.002(3)
C9 0.030(3) 0.023(3) 0.030(3) 0.002(2) 0.002(2) -0.001(3)
C10 0.032(3) 0.020(3) 0.037(3) 0.001(2) 0.000(2) -0.002(3)
C11 0.030(3) 0.016(3) 0.037(3) 0.000(2) 0.005(2) 0.005(3)
C12 0.027(3) 0.021(3) 0.034(3) 0.005(2) 0.005(2) 0.001(3)
C13 0.031(4) 0.020(3) 0.051(4) 0.006(3) 0.013(3) 0.004(3)
C14 0.020(3) 0.033(4) 0.050(3) -0.007(3) 0.002(2) -0.001(3)
C15 0.038(4) 0.020(3) 0.052(3) -0.004(3) 0.007(3) 0.007(3)
C16 0.054(5) 0.050(5) 0.049(4) -0.004(3) 0.006(3) 0.000(4)
O9 0.060(3) 0.111(4) 0.047(2) -0.011(3) 0.011(2) 0.045(3)
C17 0.064(5) 0.051(5) 0.060(4) -0.013(4) -0.002(3) -0.006(4)
C18 0.083(6) 0.032(4) 0.076(5) -0.003(4) 0.011(4) -0.002(4)
C19 0.066(5) 0.036(4) 0.064(4) 0.002(3) 0.006(4) 0.004(4)
C20 0.045(4) 0.020(3) 0.049(3) 0.002(3) 0.018(3) 0.007(3)
C21 0.043(4) 0.029(4) 0.046(3) 0.004(3) 0.015(3) 0.001(4)
C22 0.067(5) 0.023(4) 0.058(4) 0.007(3) 0.015(3) 0.004(4)
C23 0.065(5) 0.040(4) 0.068(4) 0.019(4) 0.005(4) 0.021(4)
C24 0.069(5) 0.048(5) 0.056(4) 0.011(4) -0.008(3) 0.001(5)
C25 0.054(5) 0.035(4) 0.067(4) 0.004(3) 0.009(3) -0.008(4)

loop_
_atom_type_symbol
_atom_type_description
_atom_type_scat_dispersion_real
_atom_type_scat_dispersion_imag
_atom_type_scat_source
C C 0.0033 0.0016 'International Tables Vol C Tables 4.2.6.8 and 6.1.1.4'
H H 0.0000 0.0000 'International Tables Vol C Tables 4.2.6.8 and 6.1.1.4'
N N 0.0061 0.0033 'International Tables Vol C Tables 4.2.6.8 and 6.1.1.4'
O O 0.0106 0.0060 'International Tables Vol C Tables 4.2.6.8 and 6.1.1.4'
Zn Zn 0.2839 1.4301 'International Tables Vol C Tables 4.2.6.8 and 6.1.1.4'

loop_
_geom_angle_atom_site_label_1
_geom_angle_atom_site_label_2
_geom_angle_atom_site_label_3
_geom_angle
_geom_angle_site_symmetry_1
_geom_angle_site_symmetry_3
O1 Zn1 N2 144.17(16) . .
O1 Zn1 O5 103.08(16) . 3_756
N2 Zn1 O5 111.77(17) . 3_756
O1 Zn1 N3 102.69(17) . .
N2 Zn1 N3 79.15(18) . .
O5 Zn1 N3 100.90(16) 3_756 .
O1 Zn1 O6 98.00(14) . 3_756
N2 Zn1 O6 92.06(17) . 3_756
O5 Zn1 O6 60.63(12) 3_756 3_756
N3 Zn1 O6 155.14(17) . 3_756
O1 Zn1 C13 103.41(17) . 3_756
N2 Zn1 C13 102.24(19) . 3_756
O5 Zn1 C13 30.97(13) 3_756 3_756
N3 Zn1 C13 129.51(18) . 3_756
O6 Zn1 C13 29.70(13) 3_756 3_756
O7 N1 O8 123.8(5) . .
O7 N1 C11 117.6(5) . .
O8 N1 C11 118.5(5) . .
C16 N2 C20 119.6(5) . .
C16 N2 Zn1 125.0(4) . .
C20 N2 Zn1 115.2(4) . .
C25 N3 C21 119.2(5) . .
C25 N3 Zn1 126.7(4) . .
C21 N3 Zn1 114.0(4) . .
C1 O1 Zn1 105.4(3) . .
C5 O3 H1 109.5 . .
C13 O5 Zn1 93.2(3) . 3_756
C13 O6 Zn1 85.3(3) . 3_756
O2 C1 O1 122.7(5) . .
O2 C1 C2 120.4(5) . .
O1 C1 C2 116.8(5) . .
C3 C2 C8 119.8(5) . .
C3 C2 C1 115.9(5) . .
C8 C2 C1 124.0(5) . .
C2 C3 C4 121.0(5) . .
C2 C3 H3 119.5 . .
C4 C3 H3 119.5 . .
C6 C4 C3 119.2(6) . .
C6 C4 C5 122.4(6) . .
C3 C4 C5 118.3(5) . .
O4 C5 O3 122.9(6) . .
O4 C5 C4 124.1(6) . .
O3 C5 C4 113.0(5) . .
C7 C6 C4 119.6(6) . .
C7 C6 H6 120.2 . .
C4 C6 H6 120.2 . .
C6 C7 C8 122.9(5) . .
C6 C7 H7 118.6 . .
C8 C7 H7 118.6 . .
C7 C8 C2 117.2(5) . .
C7 C8 C9 119.7(5) . .
C2 C8 C9 123.0(5) . .
C10 C9 C15 116.9(5) . .
C10 C9 C8 120.8(5) . .
C15 C9 C8 122.2(5) . .
C11 C10 C9 120.5(5) . .
C11 C10 H10 119.7 . .
C9 C10 H10 119.7 . .
C10 C11 C12 123.0(5) . .
C10 C11 N1 117.0(5) . .
C12 C11 N1 119.9(5) . .
C11 C12 C14 116.1(5) . .
C11 C12 C13 123.7(5) . .
C14 C12 C13 120.2(5) . .
O6 C13 O5 120.7(5) . .
O6 C13 C12 121.1(5) . .
O5 C13 C12 118.1(5) . .
O6 C13 Zn1 65.0(3) . 3_756
O5 C13 Zn1 55.9(3) . 3_756
C12 C13 Zn1 173.6(4) . 3_756
C15 C14 C12 121.9(5) . .
C15 C14 H14 119.1 . .
C12 C14 H14 119.1 . .
C14 C15 C9 121.5(5) . .
C14 C15 H15 119.3 . .
C9 C15 H15 119.3 . .
N2 C16 C17 122.1(6) . .
N2 C16 H16 118.9 . .
C17 C16 H16 118.9 . .
H1W O9 H2W 106.5 . .
C16 C17 C18 118.2(6) . .
C16 C17 H17 120.9 . .
C18 C17 H17 120.9 . .
C19 C18 C17 119.5(6) . .
C19 C18 H18 120.3 . .
C17 C18 H18 120.3 . .
C18 C19 C20 119.5(6) . .
C18 C19 H19 120.3 . .
C20 C19 H19 120.3 . .
N2 C20 C19 121.1(5) . .
N2 C20 C21 115.8(5) . .
C19 C20 C21 123.0(5) . .
N3 C21 C22 120.8(5) . .
N3 C21 C20 115.7(5) . .
C22 C21 C20 123.5(5) . .
C23 C22 C21 119.1(6) . .
C23 C22 H22 120.4 . .
C21 C22 H22 120.4 . .
C22 C23 C24 119.7(6) . .
C22 C23 H23 120.1 . .
C24 C23 H23 120.1 . .
C25 C24 C23 117.4(6) . .
C25 C24 H24 121.3 . .
C23 C24 H24 121.3 . .
N3 C25 C24 123.8(6) . .
N3 C25 H25 118.1 . .
C24 C25 H25 118.1 . .

loop_
_geom_bond_atom_site_label_1
_geom_bond_atom_site_label_2
_geom_bond_distance
_geom_bond_site_symmetry_2
Zn1 O1 1.959(4) .
Zn1 N2 2.050(4) .
Zn1 O5 2.069(4) 3_756
Zn1 N3 2.106(4) .
Zn1 O6 2.271(4) 3_756
Zn1 C13 2.497(6) 3_756
N1 O7 1.214(5) .
N1 O8 1.216(5) .
N1 C11 1.484(6) .
N2 C16 1.331(6) .
N2 C20 1.350(6) .
N3 C25 1.329(6) .
N3 C21 1.335(7) .
O1 C1 1.268(5) .
O2 C1 1.250(6) .
O3 C5 1.315(7) .
O3 H1 0.8200 .
O4 C5 1.213(7) .
O5 C13 1.287(6) .
O5 Zn1 2.069(4) 3_756
O6 C13 1.241(5) .
O6 Zn1 2.271(4) 3_756
C1 C2 1.501(7) .
C2 C3 1.390(7) .
C2 C8 1.414(7) .
C3 C4 1.396(7) .
C3 H3 0.9300 .
C4 C6 1.379(7) .
C4 C5 1.486(8) .
C6 C7 1.378(7) .
C6 H6 0.9300 .
C7 C8 1.390(7) .
C7 H7 0.9300 .
C8 C9 1.491(7) .
C9 C10 1.392(6) .
C9 C15 1.396(7) .
C10 C11 1.373(7) .
C10 H10 0.9300 .
C11 C12 1.387(7) .
C12 C14 1.384(6) .
C12 C13 1.489(7) .
C13 Zn1 2.497(6) 3_756
C14 C15 1.376(7) .
C14 H14 0.9300 .
C15 H15 0.9300 .
C16 C17 1.381(8) .
C16 H16 0.9300 .
O9 H1W 0.8253 .
O9 H2W 0.8501 .
C17 C18 1.385(8) .
C17 H17 0.9300 .
C18 C19 1.378(8) .
C18 H18 0.9300 .
C19 C20 1.369(7) .
C19 H19 0.9300 .
C20 C21 1.480(7) .
C21 C22 1.394(7) .
C22 C23 1.369(8) .
C22 H22 0.9300 .
C23 C24 1.392(8) .
C23 H23 0.9300 .
C24 C25 1.361(7) .
C24 H24 0.9300 .
C25 H25 0.9300 .

loop_
_geom_hbond_atom_site_label_D
_geom_hbond_atom_site_label_H
_geom_hbond_atom_site_label_A
_geom_hbond_distance_DH
_geom_hbond_distance_HA
_geom_hbond_distance_DA
_geom_hbond_angle_DHA
_geom_hbond_site_symmetry_A
C24 H24 O4 0.93 2.46 3.297(8) 149.9 1_554
C22 H22 O2 0.93 2.43 3.318(7) 160.9 4_565
C19 H19 O2 0.93 2.56 3.474(7) 168.5 4_565
O9 H2W O5 0.85 1.85 2.688(5) 170.7 3_756
O9 H1W O2 0.83 1.96 2.764(5) 166.0 1_554
C16 H16 O6 0.93 2.62 3.169(8) 118.6 3_756
C10 H10 O1 0.93 2.34 3.226(6) 158.2 3_656
O3 H1 O9 0.82 1.79 2.596(5) 166.5 1_456
O9 H1W O2 0.83 1.96 2.764(5) 166.0 1_554
C24 H24 O4 0.93 2.46 3.297(8) 149.9 1_554
C22 H22 O2 0.93 2.43 3.318(7) 160.9 4_565
C19 H19 O2 0.93 2.56 3.474(7) 168.5 4_565
O9 H2W O5 0.85 1.85 2.688(5) 170.7 3_756
C16 H16 O6 0.93 2.62 3.169(8) 118.6 3_756
C10 H10 O1 0.93 2.34 3.226(6) 158.2 3_656
O3 H1 O9 0.82 1.79 2.596(5) 166.5 1_456
C24 H24 O4 0.93 2.46 3.297(8) 149.9 1_554
C22 H22 O2 0.93 2.43 3.318(7) 160.9 4_565
C19 H19 O2 0.93 2.56 3.474(7) 168.5 4_565
C16 H16 O6 0.93 2.62 3.169(8) 118.6 3_756
C10 H10 O1 0.93 2.34 3.226(6) 158.2 3_656
C10 H10 O1 0.93 2.34 3.226(6) 158.2 3_656
C16 H16 O6 0.93 2.62 3.169(8) 118.6 3_756
C19 H19 O2 0.93 2.56 3.474(7) 168.5 4_565
C22 H22 O2 0.93 2.43 3.318(7) 160.9 4_565
C24 H24 O4 0.93 2.46 3.297(8) 149.9 1_554

loop_
_geom_torsion_atom_site_label_1
_geom_torsion_atom_site_label_2
_geom_torsion_atom_site_label_3
_geom_torsion_atom_site_label_4
_geom_torsion
_geom_torsion_site_symmetry_1
Zn1 O1 C1 O2 1.2(6) .
Zn1 O1 C1 C2 178.2(4) .
O2 C1 C2 C3 51.2(6) .
O1 C1 C2 C3 -125.9(5) .
O2 C1 C2 C8 -134.8(5) .
O1 C1 C2 C8 48.2(7) .
C8 C2 C3 C4 -5.0(7) .
C1 C2 C3 C4 169.3(4) .
C2 C3 C4 C6 2.2(7) .
C2 C3 C4 C5 -177.1(4) .
C6 C4 C5 O4 175.6(5) .
C3 C4 C5 O4 -5.1(8) .
C6 C4 C5 O3 -5.0(7) .
C3 C4 C5 O3 174.3(4) .
C3 C4 C6 C7 1.5(7) .
C5 C4 C6 C7 -179.2(4) .
C4 C6 C7 C8 -2.5(7) .
C6 C7 C8 C2 -0.1(7) .
C6 C7 C8 C9 177.2(4) .
C3 C2 C8 C7 3.8(7) .
C1 C2 C8 C7 -170.0(4) .
C3 C2 C8 C9 -173.4(4) .
C1 C2 C8 C9 12.8(7) .
C7 C8 C9 C10 27.8(6) .
C2 C8 C9 C10 -155.0(4) .
C7 C8 C9 C15 -147.8(5) .
C2 C8 C9 C15 29.4(7) .
C15 C9 C10 C11 0.6(7) .
C8 C9 C10 C11 -175.3(4) .
C9 C10 C11 C12 -4.2(7) .
C9 C10 C11 N1 172.6(4) .
O7 N1 C11 C10 -157.0(5) .
O8 N1 C11 C10 19.0(7) .
O7 N1 C11 C12 19.8(7) .
O8 N1 C11 C12 -164.1(5) .
C10 C11 C12 C14 3.7(7) .
N1 C11 C12 C14 -172.9(4) .
C10 C11 C12 C13 -173.2(4) .
N1 C11 C12 C13 10.1(7) .
Zn1 O6 C13 O5 4.1(5) 3_756
Zn1 O6 C13 C12 -177.9(5) 3_756
Zn1 O5 C13 O6 -4.5(5) 3_756
Zn1 O5 C13 C12 177.4(4) 3_756
C11 C12 C13 O6 66.0(7) .
C14 C12 C13 O6 -110.8(6) .
C11 C12 C13 O5 -115.9(6) .
C14 C12 C13 O5 67.3(7) .
C11 C12 C14 C15 0.2(7) .
C13 C12 C14 C15 177.3(4) .
C12 C14 C15 C9 -3.7(8) .
C10 C9 C15 C14 3.2(7) .
C8 C9 C15 C14 179.0(4) .
C20 N2 C16 C17 0.9(9) .
Zn1 N2 C16 C17 176.8(5) .
N2 C16 C17 C18 -0.9(10) .
C16 C17 C18 C19 0.3(11) .
C17 C18 C19 C20 0.3(11) .
C16 N2 C20 C19 -0.2(9) .
Zn1 N2 C20 C19 -176.5(5) .
C16 N2 C20 C21 177.8(5) .
Zn1 N2 C20 C21 1.5(6) .
C18 C19 C20 N2 -0.4(10) .
C18 C19 C20 C21 -178.2(6) .
C25 N3 C21 C22 -0.8(9) .
Zn1 N3 C21 C22 -176.0(4) .
C25 N3 C21 C20 -180.0(5) .
Zn1 N3 C21 C20 4.8(7) .
N2 C20 C21 N3 -4.3(8) .
C19 C20 C21 N3 173.7(6) .
N2 C20 C21 C22 176.6(5) .
C19 C20 C21 C22 -5.5(10) .
N3 C21 C22 C23 1.0(10) .
C20 C21 C22 C23 -179.9(6) .
C21 C22 C23 C24 -1.6(10) .
C22 C23 C24 C25 1.9(11) .
C21 N3 C25 C24 1.2(10) .
Zn1 N3 C25 C24 175.7(5) .
C23 C24 C25 N3 -1.7(11) .
